data_7218267
loop_
_publ_author_name
'Wang, Qiang'
'Wallis, John D.'
'Wu, Yiliang'
'Pilkington, Melanie'

_publ_section_title
;
 A structural investigation of novel thiophene-functionalized BEDT-TTF
 donors for application as organic field-effect transistors
;
_journal_issue 44
_journal_name_full CrystEngComm
_journal_page_first 10235
_journal_paper_doi 10.1039/C4CE01686F
_journal_volume 16
_journal_year 2014
_chemical_formula_moiety 'C17 H14 O2 S9'
_chemical_formula_sum 'C17 H14 O2 S9'
_chemical_formula_weight 538.82
_chemical_name_systematic
; 
2-(BEDT-TTF)ethyl thiophene-2-carboxylate 
;
_space_group_IT_number 15
_symmetry_cell_setting monoclinic
_symmetry_space_group_name_Hall '-C 2yc'
_symmetry_space_group_name_H-M 'C 1 2/c 1'
_atom_sites_solution_hydrogens geom
_atom_sites_solution_primary direct
_atom_sites_solution_secondary difmap
_audit_creation_method SHELXL-97
_cell_angle_alpha 90.00
_cell_angle_beta 100.327(2)
_cell_angle_gamma 90.00
_cell_formula_units_Z 8
_cell_length_a 37.3030(17)
_cell_length_b 8.9433(4)
_cell_length_c 12.9288(6)
_cell_measurement_reflns_used 9841
_cell_measurement_temperature 150(2)
_cell_measurement_theta_max 28.35
_cell_measurement_theta_min 2.89
_cell_volume 4243.3(3)
_computing_cell_refinement 'Bruker SMART'
_computing_data_collection 'Bruker SMART'
_computing_data_reduction 'Bruker SAINT'
_computing_structure_refinement 'SHELXL-97 (Sheldrick, 1997)'
_computing_structure_solution 'SHELXS-97 (Sheldrick, 1990)'
_diffrn_ambient_temperature 150(2)
_diffrn_measured_fraction_theta_full 0.997
_diffrn_measured_fraction_theta_max 0.997
_diffrn_measurement_device_type 'CCD area detector'
_diffrn_measurement_method 'phi and omega scans'
_diffrn_radiation_monochromator graphite
_diffrn_radiation_source 'fine-focus sealed tube'
_diffrn_radiation_type MoK\a
_diffrn_radiation_wavelength 0.71073
_diffrn_reflns_av_R_equivalents 0.0287
_diffrn_reflns_av_sigmaI/netI 0.0193
_diffrn_reflns_limit_h_max 49
_diffrn_reflns_limit_h_min -49
_diffrn_reflns_limit_k_max 11
_diffrn_reflns_limit_k_min -11
_diffrn_reflns_limit_l_max 12
_diffrn_reflns_limit_l_min -17
_diffrn_reflns_number 29144
_diffrn_reflns_theta_full 28.35
_diffrn_reflns_theta_max 28.35
_diffrn_reflns_theta_min 2.22
_exptl_absorpt_coefficient_mu 0.953
_exptl_absorpt_correction_T_max 0.894
_exptl_absorpt_correction_T_min 0.756
_exptl_absorpt_correction_type multi-scan
_exptl_absorpt_process_details BRUKER-SADABS
_exptl_crystal_colour yellow
_exptl_crystal_density_diffrn 1.687
_exptl_crystal_density_method 'not measured'
_exptl_crystal_description block
_exptl_crystal_F_000 2208
_exptl_crystal_size_max 0.31
_exptl_crystal_size_mid 0.30
_exptl_crystal_size_min 0.12
_refine_diff_density_max 1.970
_refine_diff_density_min -1.544
_refine_diff_density_rms 0.105
_refine_ls_extinction_method none
_refine_ls_goodness_of_fit_ref 1.113
_refine_ls_hydrogen_treatment constr
_refine_ls_matrix_type full
_refine_ls_number_parameters 246
_refine_ls_number_reflns 5284
_refine_ls_number_restraints 11
_refine_ls_restrained_S_all 1.190
_refine_ls_R_factor_all 0.0547
_refine_ls_R_factor_gt 0.0530
_refine_ls_shift/su_max 0.001
_refine_ls_shift/su_mean 0.000
_refine_ls_structure_factor_coef Fsqd
_refine_ls_weighting_details 'calc w=1/[\s^2^(Fo^2^)+(0.0352P)^2^+33.2419P] where P=(Fo^2^+2Fc^2^)/3'
_refine_ls_weighting_scheme calc
_refine_ls_wR_factor_gt 0.1198
_refine_ls_wR_factor_ref 0.1208
_reflns_number_gt 5097
_reflns_number_total 5284
_reflns_threshold_expression >2sigma(I)
_cod_data_source_file c4ce01686f2.cif
_cod_data_source_block i:\docume~1\struct~1\qwe97c\qwe97v
_cod_depositor_comments 'Adding full bibliography for 7218267--7218268.cif.'
_cod_original_sg_symbol_H-M C2/c
_cod_database_code 7218267

loop_
_symmetry_equiv_pos_as_xyz
'x, y, z'
'-x, y, -z+1/2'
'x+1/2, y+1/2, z'
'-x+1/2, y+1/2, -z+1/2'
'-x, -y, -z'
'x, -y, z-1/2'
'-x+1/2, -y+1/2, -z'
'x+1/2, -y+1/2, z-1/2'

loop_
_atom_site_label
_atom_site_type_symbol
_atom_site_fract_x
_atom_site_fract_y
_atom_site_fract_z
_atom_site_U_iso_or_equiv
_atom_site_adp_type
_atom_site_occupancy
_atom_site_symmetry_multiplicity
_atom_site_calc_flag
_atom_site_refinement_flags
_atom_site_disorder_assembly
_atom_site_disorder_group
S1 S 0.16753(2) 0.61563(13) 0.09197(8) 0.0338(2) Uani 1 1 d . . .
S2 S 0.14190(3) 0.64816(12) -0.18373(7) 0.0304(2) Uani 1 1 d . . .
S3 S 0.08916(2) 0.54259(10) 0.08295(6) 0.02037(17) Uani 1 1 d . . .
S4 S 0.06857(2) 0.56700(10) -0.14565(6) 0.02175(18) Uani 1 1 d . . .
S5 S 0.01299(2) 0.70210(9) 0.11118(6) 0.01758(16) Uani 1 1 d . . .
S6 S -0.01188(2) 0.68849(9) -0.11784(6) 0.01808(16) Uani 1 1 d . . .
S7 S -0.03805(2) 0.94135(9) 0.14754(6) 0.01898(17) Uani 1 1 d . . .
S8 S -0.07048(2) 0.91095(10) -0.12539(6) 0.02102(17) Uani 1 1 d . . .
S9 S -0.23739(3) 0.99348(17) 0.23636(15) 0.0485(5) Uani 0.800(4) 1 d PD A 1
O1 O -0.13661(6) 0.8932(3) 0.22677(19) 0.0233(5) Uani 1 1 d . . .
O2 O -0.18763(7) 0.7937(3) 0.1316(2) 0.0348(6) Uani 1 1 d . . .
C1 C 0.19255(13) 0.6940(7) -0.0028(4) 0.0548(13) Uani 1 1 d . . .
H1A H 0.1857 0.8006 -0.0138 0.066 Uiso 1 1 calc R . .
H1B H 0.2189 0.6901 0.0270 0.066 Uiso 1 1 calc R . .
C2 C 0.18636(11) 0.6179(7) -0.1061(4) 0.0491(12) Uani 1 1 d . . .
H2A H 0.1900 0.5091 -0.0945 0.059 Uiso 1 1 calc R . .
H2B H 0.2049 0.6530 -0.1465 0.059 Uiso 1 1 calc R . .
C3 C 0.12450(9) 0.5907(4) 0.0138(3) 0.0210(6) Uani 1 1 d . . .
C4 C 0.11479(9) 0.6025(4) -0.0912(3) 0.0218(6) Uani 1 1 d . . .
C5 C 0.05499(8) 0.5911(4) -0.0236(2) 0.0181(6) Uani 1 1 d . . .
C6 C 0.02299(8) 0.6511(4) -0.0115(2) 0.0167(6) Uani 1 1 d . . .
C7 C -0.02189(8) 0.8277(3) 0.0560(2) 0.0162(6) Uani 1 1 d . . .
C8 C -0.03364(8) 0.8194(4) -0.0482(2) 0.0167(6) Uani 1 1 d . . .
C9 C -0.08460(8) 0.9711(4) 0.0784(2) 0.0183(6) Uani 1 1 d . . .
H9 H -0.0957 1.0476 0.1193 0.022 Uiso 1 1 calc R . .
C10 C -0.08444(9) 1.0381(4) -0.0307(3) 0.0207(6) Uani 1 1 d . . .
H10A H -0.0679 1.1256 -0.0226 0.025 Uiso 1 1 calc R . .
H10B H -0.1093 1.0748 -0.0594 0.025 Uiso 1 1 calc R . .
C11 C -0.10776(9) 0.8306(4) 0.0758(2) 0.0198(6) Uani 1 1 d . . .
H11A H -0.1315 0.8484 0.0292 0.024 Uiso 1 1 calc R . .
H11B H -0.0954 0.7480 0.0451 0.024 Uiso 1 1 calc R . .
C12 C -0.11465(9) 0.7827(4) 0.1827(3) 0.0217(6) Uani 1 1 d . . .
H12A H -0.1275 0.6853 0.1764 0.026 Uiso 1 1 calc R . .
H12B H -0.0911 0.7696 0.2310 0.026 Uiso 1 1 calc R . .
C13 C -0.17274(10) 0.8822(4) 0.1960(3) 0.0262(7) Uani 1 1 d . A .
C14 C -0.19146(6) 0.9901(4) 0.2493(2) 0.0331(8) Uani 1 1 d D . .
C15 C -0.17758(9) 1.0877(4) 0.3309(3) 0.0119(7) Uiso 0.800(4) 1 d PD A 1
H15 H -0.1522 1.0909 0.3589 0.014 Uiso 0.800(4) 1 calc PR A 1
C16 C -0.20202(10) 1.1800(6) 0.3697(4) 0.0397(12) Uiso 0.800(4) 1 d PD A 1
H16 H -0.1959 1.2612 0.4169 0.048 Uiso 0.800(4) 1 calc PR A 1
C17 C -0.23576(8) 1.1346(4) 0.3289(3) 0.0461(14) Uiso 0.800(4) 1 d PD A 1
H17 H -0.2570 1.1761 0.3488 0.055 Uiso 0.800(4) 1 calc PR A 1
S9A S -0.18361(8) 1.0606(4) 0.3684(3) 0.0484(19) Uiso 0.200(4) 1 d PRD A 2
C15A C -0.22760(8) 1.0120(4) 0.2179(3) 0.040 Uiso 0.200(4) 1 d PRD A 2
H15A H -0.2400 0.9678 0.1547 0.048 Uiso 0.200(4) 1 d PR A 2
C16A C -0.2471(5) 1.0996(16) 0.2809(12) 0.040 Uiso 0.200(4) 1 d PD A 2
H16A H -0.2724 1.1222 0.2643 0.048 Uiso 0.200(4) 1 calc PR A 2
C17A C -0.2243(3) 1.146(2) 0.3680(15) 0.040 Uiso 0.200(4) 1 d PD A 2
H17A H -0.2299 1.2136 0.4195 0.048 Uiso 0.200(4) 1 calc PR A 2

loop_
_atom_site_aniso_label
_atom_site_aniso_U_11
_atom_site_aniso_U_22
_atom_site_aniso_U_33
_atom_site_aniso_U_23
_atom_site_aniso_U_13
_atom_site_aniso_U_12
S1 0.0191(4) 0.0505(6) 0.0302(5) -0.0057(4) 0.0002(3) -0.0037(4)
S2 0.0247(4) 0.0406(5) 0.0285(4) 0.0007(4) 0.0117(3) -0.0018(4)
S3 0.0195(4) 0.0246(4) 0.0169(3) -0.0012(3) 0.0029(3) 0.0020(3)
S4 0.0192(4) 0.0306(4) 0.0160(3) -0.0050(3) 0.0043(3) 0.0019(3)
S5 0.0172(3) 0.0222(4) 0.0132(3) -0.0022(3) 0.0023(3) 0.0018(3)
S6 0.0187(4) 0.0221(4) 0.0132(3) -0.0022(3) 0.0021(3) -0.0002(3)
S7 0.0163(3) 0.0233(4) 0.0177(3) -0.0034(3) 0.0039(3) 0.0014(3)
S8 0.0235(4) 0.0228(4) 0.0164(3) 0.0039(3) 0.0028(3) 0.0038(3)
S9 0.0173(6) 0.0374(8) 0.0932(13) -0.0114(7) 0.0162(6) -0.0035(5)
O1 0.0230(11) 0.0244(12) 0.0230(11) -0.0016(10) 0.0058(9) -0.0009(9)
O2 0.0212(12) 0.0392(16) 0.0442(16) -0.0094(13) 0.0064(11) -0.0074(11)
C1 0.033(2) 0.073(4) 0.059(3) -0.002(3) 0.008(2) -0.016(2)
C2 0.0231(19) 0.081(4) 0.046(3) 0.003(3) 0.0148(18) 0.001(2)
C3 0.0168(14) 0.0231(16) 0.0233(15) -0.0064(13) 0.0040(12) 0.0002(12)
C4 0.0185(14) 0.0237(16) 0.0242(16) -0.0039(13) 0.0063(12) 0.0011(12)
C5 0.0194(14) 0.0207(15) 0.0139(13) -0.0027(11) 0.0018(11) -0.0017(12)
C6 0.0178(14) 0.0189(14) 0.0133(13) -0.0031(11) 0.0022(10) -0.0032(11)
C7 0.0158(13) 0.0159(14) 0.0174(13) 0.0000(11) 0.0044(11) -0.0002(11)
C8 0.0163(13) 0.0172(14) 0.0174(14) 0.0006(11) 0.0054(11) -0.0005(11)
C9 0.0166(13) 0.0178(14) 0.0206(14) -0.0009(12) 0.0040(11) 0.0006(11)
C10 0.0199(14) 0.0203(15) 0.0227(15) 0.0042(12) 0.0055(12) 0.0018(12)
C11 0.0210(15) 0.0196(15) 0.0198(14) -0.0012(12) 0.0065(12) -0.0032(12)
C12 0.0213(15) 0.0231(16) 0.0219(15) 0.0036(13) 0.0075(12) 0.0015(12)
C13 0.0241(16) 0.0259(17) 0.0305(18) 0.0045(14) 0.0102(14) -0.0028(13)
C14 0.0334(19) 0.0289(19) 0.040(2) 0.0115(16) 0.0160(16) 0.0066(16)

loop_
_atom_type_symbol
_atom_type_description
_atom_type_scat_dispersion_real
_atom_type_scat_dispersion_imag
_atom_type_scat_source
C C 0.0033 0.0016 'International Tables Vol C Tables 4.2.6.8 and 6.1.1.4'
H H 0.0000 0.0000 'International Tables Vol C Tables 4.2.6.8 and 6.1.1.4'
O O 0.0106 0.0060 'International Tables Vol C Tables 4.2.6.8 and 6.1.1.4'
S S 0.1246 0.1234 'International Tables Vol C Tables 4.2.6.8 and 6.1.1.4'

loop_
_geom_angle_atom_site_label_1
_geom_angle_atom_site_label_2
_geom_angle_atom_site_label_3
_geom_angle
C3 S1 C1 100.9(2)
C4 S2 C2 99.89(19)
C5 S3 C3 92.59(15)
C5 S4 C4 92.19(15)
C6 S5 C7 93.47(15)
C6 S6 C8 94.09(14)
C7 S7 C9 99.58(15)
C8 S8 C10 101.50(15)
C14 S9 C17 92.01(14)
C13 O1 C12 116.0(3)
C2 C1 S1 114.6(4)
C1 C2 S2 114.4(4)
C4 C3 S1 128.7(3)
C4 C3 S3 116.0(2)
S1 C3 S3 115.28(19)
C3 C4 S2 128.7(3)
C3 C4 S4 117.0(3)
S2 C4 S4 114.32(19)
C6 C5 S4 124.0(2)
C6 C5 S3 122.9(2)
S4 C5 S3 112.90(18)
C5 C6 S6 122.5(2)
C5 C6 S5 123.1(2)
S6 C6 S5 114.37(17)
C8 C7 S7 128.4(2)
C8 C7 S5 117.0(2)
S7 C7 S5 114.45(17)
C7 C8 S8 128.9(2)
C7 C8 S6 116.9(2)
S8 C8 S6 113.96(17)
C11 C9 C10 113.5(3)
C11 C9 S7 112.2(2)
C10 C9 S7 110.3(2)
C9 C10 S8 115.1(2)
C12 C11 C9 113.7(3)
O1 C12 C11 111.3(3)
O2 C13 O1 124.5(3)
O2 C13 C14 124.5(3)
O1 C13 C14 111.0(3)
C15A C14 C15 110.6(2)
C15A C14 C13 119.9(2)
C15 C14 C13 129.5(3)
C15A C14 S9A 103.13(18)
C15 C14 S9A 21.66(19)
C13 C14 S9A 133.4(2)
C15A C14 S9 13.9(2)
C15 C14 S9 107.2(2)
C13 C14 S9 122.3(2)
S9A C14 S9 95.36(15)
C16 C15 C14 117.8(3)
C17 C16 C15 108.0(4)
C16 C17 S9 114.1(3)
C14 S9A C17A 99.3(6)
C14 C15A C16A 119.6(7)
C17A C16A C15A 109.7(13)
C16A C17A S9A 107.1(11)

loop_
_geom_bond_atom_site_label_1
_geom_bond_atom_site_label_2
_geom_bond_distance
S1 C3 1.751(3)
S1 C1 1.810(5)
S2 C4 1.748(3)
S2 C2 1.798(5)
S3 C5 1.755(3)
S3 C3 1.774(3)
S4 C5 1.755(3)
S4 C4 1.770(3)
S5 C6 1.754(3)
S5 C7 1.769(3)
S6 C6 1.747(3)
S6 C8 1.761(3)
S7 C7 1.748(3)
S7 C9 1.824(3)
S8 C8 1.750(3)
S8 C10 1.815(3)
S9 C14 1.691(2)
S9 C17 1.732(2)
O1 C13 1.339(4)
O1 C12 1.462(4)
O2 C13 1.209(5)
C1 C2 1.480(7)
C3 C4 1.345(5)
C5 C6 1.343(4)
C7 C8 1.342(4)
C9 C11 1.522(4)
C9 C10 1.533(4)
C11 C12 1.512(4)
C13 C14 1.438(5)
C14 C15A 1.350(3)
C14 C15 1.395(3)
C14 S9A 1.640(3)
C15 C16 1.389(6)
C16 C17 1.337(3)
S9A C17A 1.697(3)
C15A C16A 1.421(10)
C16A C17A 1.349(3)
